data_7127431
loop_
_publ_author_name
'Nath, Karabi'
'Bin Rahaman, Abdulla'
'Moi, Rajib'
'Maity, Kartik'
'Biradha, Kumar'

_publ_section_title
;
 Porous Li-MOF as a solid-state electrolyte: exploration of lithium ion
 conductivity through bio-inspired ionic channels.
;
_journal_issue 94
_journal_name_full 'Chemical communications (Cambridge, England)'
_journal_page_first 14873
_journal_page_last 14876
_journal_paper_doi 10.1039/d0cc05728b
_journal_volume 56
_journal_year 2020
_chemical_formula_sum 'C34 H38 Li2 N2 O12'
_chemical_formula_weight 680.54
_space_group_crystal_system monoclinic
_space_group_IT_number 15
_space_group_name_Hall '-C 2yc'
_space_group_name_H-M_alt 'C 1 2/c 1'
_atom_sites_solution_hydrogens geom
_audit_creation_method SHELXL-2018/3
_audit_update_record
;
2019-10-03 deposited with the CCDC.	2020-11-03 downloaded from the CCDC.
;
_cell_angle_alpha 90
_cell_angle_beta 109.177(5)
_cell_angle_gamma 90
_cell_formula_units_Z 4
_cell_length_a 21.90(3)
_cell_length_b 16.99(2)
_cell_length_c 9.436(14)
_cell_measurement_reflns_used 20584
_cell_measurement_temperature 100(2)
_cell_measurement_theta_max 25.996
_cell_measurement_theta_min 1.551
_cell_volume 3316(8)
_computing_structure_refinement 'SHELXL-2018/3 (Sheldrick, 2018)'
_diffrn_ambient_temperature 100(2)
_diffrn_measured_fraction_theta_full 0.998
_diffrn_measured_fraction_theta_max 0.994
_diffrn_measurement_device_type 'Bruker APEX-2 CCD'
_diffrn_measurement_method hemisphere
_diffrn_radiation_type MoK\a
_diffrn_radiation_wavelength 0.71073
_diffrn_reflns_av_R_equivalents 0.0956
_diffrn_reflns_av_unetI/netI 0.0694
_diffrn_reflns_Laue_measured_fraction_full 0.998
_diffrn_reflns_Laue_measured_fraction_max 0.994
_diffrn_reflns_limit_h_max 26
_diffrn_reflns_limit_h_min -26
_diffrn_reflns_limit_k_max 20
_diffrn_reflns_limit_k_min -20
_diffrn_reflns_limit_l_max 11
_diffrn_reflns_limit_l_min -11
_diffrn_reflns_number 20584
_diffrn_reflns_point_group_measured_fraction_full 0.998
_diffrn_reflns_point_group_measured_fraction_max 0.994
_diffrn_reflns_theta_full 25.242
_diffrn_reflns_theta_max 25.996
_diffrn_reflns_theta_min 1.551
_exptl_absorpt_coefficient_mu 0.102
_exptl_absorpt_process_details SADABS
_exptl_crystal_colour white
_exptl_crystal_density_diffrn 1.363
_exptl_crystal_density_method 'not measured'
_exptl_crystal_description plate-shaped
_exptl_crystal_F_000 1432
_exptl_crystal_size_max 0.16
_exptl_crystal_size_mid 0.12
_exptl_crystal_size_min 0.09
_refine_diff_density_max 0.507
_refine_diff_density_min -0.304
_refine_diff_density_rms 0.075
_refine_ls_extinction_method none
_refine_ls_goodness_of_fit_ref 0.976
_refine_ls_hydrogen_treatment constr
_refine_ls_matrix_type full
_refine_ls_number_parameters 274
_refine_ls_number_reflns 3233
_refine_ls_number_restraints 90
_refine_ls_restrained_S_all 0.989
_refine_ls_R_factor_all 0.1251
_refine_ls_R_factor_gt 0.0679
_refine_ls_shift/su_max 0.001
_refine_ls_shift/su_mean 0.000
_refine_ls_structure_factor_coef Fsqd
_refine_ls_weighting_details 'w=1/[\s^2^(Fo^2^)+(0.1446P)^2^] where P=(Fo^2^+2Fc^2^)/3'
_refine_ls_weighting_scheme calc
_refine_ls_wR_factor_gt 0.1893
_refine_ls_wR_factor_ref 0.2294
_reflns_Friedel_coverage 0.000
_reflns_number_gt 1827
_reflns_number_total 3233
_reflns_threshold_expression 'I > 2\s(I)'
_cod_data_source_file d0cc05728b2.cif
_cod_data_source_block Li-TMCA
_cod_original_sg_symbol_H-M 'C 2/c'
_cod_database_code 7127431
_shelx_shelxl_version_number 2018/3
_shelx_space_group_comment
;
The symmetry employed for this shelxl refinement is uniquely defined
by the following loop, which should always be used as a source of
symmetry information in preference to the above space-group names.
They are only intended as comments.
;

loop_
_space_group_symop_operation_xyz
'x, y, z'
'-x, y, -z+1/2'
'x+1/2, y+1/2, z'
'-x+1/2, y+1/2, -z+1/2'
'-x, -y, -z'
'x, -y, z-1/2'
'-x+1/2, -y+1/2, -z'
'x+1/2, -y+1/2, z-1/2'

loop_
_atom_site_label
_atom_site_type_symbol
_atom_site_fract_x
_atom_site_fract_y
_atom_site_fract_z
_atom_site_U_iso_or_equiv
_atom_site_adp_type
_atom_site_occupancy
_atom_site_site_symmetry_order
_atom_site_calc_flag
_atom_site_refinement_flags_posn
_atom_site_refinement_flags_adp
_atom_site_refinement_flags_occupancy
_atom_site_disorder_assembly
_atom_site_disorder_group
Li1 Li 0.3179(3) 0.5085(3) 0.0968(7) 0.0478(15) Uani 1 1 d . . . . .
C11 C 0.25561(16) 0.56491(17) 0.3063(3) 0.0316(8) Uani 1 1 d . . . . .
C12 C 0.21830(15) 0.63181(16) 0.3429(3) 0.0288(7) Uani 1 1 d . . . . .
C13 C 0.22186(15) 0.70643(17) 0.2887(3) 0.0303(7) Uani 1 1 d . . . . .
H13 H 0.246814 0.715760 0.227451 0.036 Uiso 1 1 calc R U . . .
C14 C 0.18774(16) 0.76781(16) 0.3263(3) 0.0321(8) Uani 1 1 d . . . . .
C15 C 0.15015(15) 0.75338(17) 0.4161(4) 0.0339(8) Uani 1 1 d . . . . .
H15 H 0.127791 0.794580 0.441622 0.041 Uiso 1 1 calc R U . . .
C16 C 0.14552(15) 0.67897(17) 0.4680(3) 0.0320(8) Uani 1 1 d . . . . .
C17 C 0.18067(15) 0.61785(16) 0.4336(3) 0.0303(7) Uani 1 1 d . . . . .
H17 H 0.178934 0.567634 0.471338 0.036 Uiso 1 1 calc R U . . .
C18 C 0.19263(16) 0.85077(17) 0.2812(4) 0.0352(8) Uani 1 1 d . . . . .
C21 C 0.09692(17) 0.59469(17) 0.6037(4) 0.0357(8) Uani 1 1 d . . . . .
H21A H 0.137058 0.574282 0.672737 0.043 Uiso 1 1 calc R U . . .
H21B H 0.082216 0.559426 0.518384 0.043 Uiso 1 1 calc R U . . .
C22 C 0.04671(16) 0.60059(17) 0.6805(4) 0.0331(8) Uani 1 1 d . . . . .
C23 C 0.06566(16) 0.60509(18) 0.8365(4) 0.0344(8) Uani 1 1 d . . . . .
C24 C 0.13650(18) 0.6130(2) 0.9289(4) 0.0529(10) Uani 1 1 d . . . . .
H24A H 0.140695 0.644637 1.015821 0.079 Uiso 1 1 calc R U . . .
H24B H 0.159293 0.637557 0.869439 0.079 Uiso 1 1 calc R U . . .
H24C H 0.154403 0.561740 0.959791 0.079 Uiso 1 1 calc R U . . .
C25 C 0.01867(17) 0.60377(18) 0.9063(4) 0.0352(8) Uani 1 1 d . . . . .
C26 C 0.03899(19) 0.6087(2) 1.0773(4) 0.0482(10) Uani 1 1 d . . . . .
H26A H 0.083873 0.622749 1.117236 0.072 Uiso 1 1 calc R U . . .
H26B H 0.032397 0.558566 1.116908 0.072 Uiso 1 1 calc R U . . .
H26C H 0.013462 0.647896 1.105167 0.072 Uiso 1 1 calc R U . . .
O11 O 0.26164(12) 0.50299(11) 0.3857(2) 0.0396(6) Uani 1 1 d . . . . .
O12 O 0.27732(12) 0.57326(12) 0.2020(3) 0.0421(6) Uani 1 1 d . . . . .
O13 O 0.22853(12) 0.86220(11) 0.1968(3) 0.0394(6) Uani 1 1 d . . . . .
H13A H 0.230569 0.909465 0.181359 0.059 Uiso 1 1 calc R U . . .
O14 O 0.16468(11) 0.90351(12) 0.3234(3) 0.0417(6) Uani 1 1 d . . . . .
O15 O 0.10671(11) 0.67172(11) 0.5553(3) 0.0372(6) Uani 1 1 d . . . . .
C1S C 0.4210(5) 0.5637(6) -0.0057(12) 0.086(3) Uani 0.6 1 d . U P . .
C1SA C 0.4525(11) 0.5636(12) 0.097(3) 0.126(6) Uani 0.4 1 d . U P . .
C3S C 0.4873(6) 0.6120(8) -0.1577(17) 0.152(5) Uani 0.6 1 d . U P . .
C3SA C 0.3839(11) 0.6943(8) 0.1270(18) 0.128(7) Uani 0.4 1 d . U P . .
C2S C 0.4766(7) 0.6917(7) 0.0347(15) 0.233(5) Uani 1 1 d . U . . .
N1S N 0.4644(4) 0.6142(5) -0.0182(14) 0.128(4) Uani 0.6 1 d . U P . .
N1SA N 0.4302(9) 0.6653(9) 0.0675(15) 0.119(4) Uani 0.4 1 d . U P . .
O1S O 0.3954(7) 0.5508(9) 0.0776(12) 0.064(3) Uani 0.6 1 d . U P . .
O1SA O 0.4047(12) 0.5434(15) 0.130(2) 0.103(6) Uani 0.4 1 d . U P . .
O1W O 0.5739(7) 0.5989(7) 0.0738(15) 0.081(4) Uani 0.25 1 d . . P . .

loop_
_atom_site_aniso_label
_atom_site_aniso_U_11
_atom_site_aniso_U_22
_atom_site_aniso_U_33
_atom_site_aniso_U_23
_atom_site_aniso_U_13
_atom_site_aniso_U_12
Li1 0.067(4) 0.033(3) 0.058(4) -0.005(3) 0.041(3) -0.004(3)
C11 0.041(2) 0.0262(16) 0.0345(18) -0.0031(13) 0.0217(16) -0.0035(14)
C12 0.0318(17) 0.0257(15) 0.0325(17) -0.0047(13) 0.0156(15) -0.0062(13)
C13 0.0365(18) 0.0279(15) 0.0332(17) -0.0021(13) 0.0204(15) -0.0042(13)
C14 0.0414(19) 0.0225(15) 0.0378(18) -0.0003(13) 0.0204(16) -0.0014(13)
C15 0.0398(19) 0.0249(15) 0.0433(19) -0.0048(13) 0.0223(17) -0.0026(13)
C16 0.0371(19) 0.0306(16) 0.0344(18) -0.0026(13) 0.0200(16) -0.0059(13)
C17 0.0389(19) 0.0208(14) 0.0358(18) -0.0014(13) 0.0187(16) -0.0024(13)
C18 0.0423(19) 0.0273(16) 0.041(2) -0.0003(14) 0.0212(17) -0.0025(14)
C21 0.043(2) 0.0275(16) 0.047(2) -0.0023(14) 0.0294(17) -0.0074(14)
C22 0.039(2) 0.0285(16) 0.0404(19) -0.0037(14) 0.0254(17) -0.0056(14)
C23 0.0370(19) 0.0351(16) 0.0369(19) -0.0011(14) 0.0198(16) 0.0060(14)
C24 0.040(2) 0.077(3) 0.044(2) -0.0073(19) 0.0186(19) 0.0135(19)
C25 0.043(2) 0.0365(17) 0.0320(17) 0.0077(14) 0.0199(16) 0.0139(15)
C26 0.047(2) 0.063(2) 0.039(2) 0.0002(17) 0.0214(19) 0.0151(18)
O11 0.0637(16) 0.0216(11) 0.0467(14) 0.0009(10) 0.0360(13) 0.0008(10)
O12 0.0612(16) 0.0326(12) 0.0465(14) 0.0026(10) 0.0369(13) 0.0050(11)
O13 0.0574(15) 0.0227(11) 0.0498(14) 0.0059(10) 0.0337(13) 0.0013(10)
O14 0.0563(16) 0.0233(11) 0.0550(15) 0.0012(10) 0.0312(13) -0.0004(10)
O15 0.0483(14) 0.0270(11) 0.0519(15) -0.0030(10) 0.0377(12) -0.0041(10)
C1S 0.041(5) 0.097(6) 0.104(7) 0.066(6) 0.003(5) -0.009(4)
C1SA 0.109(12) 0.101(10) 0.176(14) -0.011(11) 0.058(12) -0.040(10)
C3S 0.090(8) 0.185(12) 0.200(13) 0.097(10) 0.072(8) 0.008(7)
C3SA 0.204(19) 0.053(8) 0.095(11) -0.012(8) 0.004(12) 0.007(10)
C2S 0.276(13) 0.166(10) 0.267(12) -0.044(9) 0.102(11) -0.110(9)
N1S 0.071(5) 0.098(6) 0.214(10) 0.057(6) 0.046(6) -0.029(4)
N1SA 0.168(12) 0.118(10) 0.100(8) -0.014(7) 0.082(8) -0.054(9)
O1S 0.058(5) 0.085(5) 0.063(5) 0.010(4) 0.038(4) 0.001(4)
O1SA 0.089(11) 0.104(11) 0.133(16) -0.028(11) 0.059(11) -0.053(8)
O1W 0.099(10) 0.068(8) 0.081(9) -0.004(7) 0.036(8) -0.013(7)

loop_
_atom_type_symbol
_atom_type_description
_atom_type_scat_dispersion_real
_atom_type_scat_dispersion_imag
_atom_type_scat_source
C C 0.0033 0.0016 'International Tables Vol C Tables 4.2.6.8 and 6.1.1.4'
H H 0.0000 0.0000 'International Tables Vol C Tables 4.2.6.8 and 6.1.1.4'
Li Li -0.0003 0.0001 'International Tables Vol C Tables 4.2.6.8 and 6.1.1.4'
N N 0.0061 0.0033 'International Tables Vol C Tables 4.2.6.8 and 6.1.1.4'
O O 0.0106 0.0060 'International Tables Vol C Tables 4.2.6.8 and 6.1.1.4'

loop_
_geom_angle_atom_site_label_1
_geom_angle_atom_site_label_2
_geom_angle_atom_site_label_3
_geom_angle
_geom_angle_site_symmetry_1
_geom_angle_site_symmetry_3
_geom_angle_publ_flag
O12 Li1 O1S 114.7(6) . . ?
O12 Li1 O14 113.7(3) . 4_545 ?
O1S Li1 O14 108.5(5) . 4_545 ?
O12 Li1 O11 110.0(3) . 6_565 ?
O1S Li1 O11 102.7(4) . 6_565 ?
O14 Li1 O11 106.3(3) 4_545 6_565 ?
O12 Li1 O1SA 110.2(8) . . ?
O1S Li1 O1SA 14.7(8) . . ?
O14 Li1 O1SA 99.4(8) 4_545 . ?
O11 Li1 O1SA 116.9(7) 6_565 . ?
O12 C11 O11 124.9(3) . . ?
O12 C11 C12 118.5(3) . . ?
O11 C11 C12 116.7(3) . . ?
C13 C12 C17 120.2(3) . . ?
C13 C12 C11 120.5(3) . . ?
C17 C12 C11 119.3(3) . . ?
C12 C13 C14 119.5(3) . . ?
C12 C13 H13 120.2 . . ?
C14 C13 H13 120.2 . . ?
C15 C14 C13 120.0(3) . . ?
C15 C14 C18 117.2(3) . . ?
C13 C14 C18 122.8(3) . . ?
C14 C15 C16 120.7(3) . . ?
C14 C15 H15 119.6 . . ?
C16 C15 H15 119.6 . . ?
O15 C16 C15 115.5(3) . . ?
O15 C16 C17 124.9(3) . . ?
C15 C16 C17 119.5(3) . . ?
C12 C17 C16 120.1(3) . . ?
C12 C17 H17 120.0 . . ?
C16 C17 H17 120.0 . . ?
O14 C18 O13 123.8(3) . . ?
O14 C18 C14 120.7(3) . . ?
O13 C18 C14 115.5(3) . . ?
O15 C21 C22 107.7(2) . . ?
O15 C21 H21A 110.2 . . ?
C22 C21 H21A 110.2 . . ?
O15 C21 H21B 110.2 . . ?
C22 C21 H21B 110.2 . . ?
H21A C21 H21B 108.5 . . ?
C23 C22 C25 120.6(3) . 2_556 ?
C23 C22 C21 120.0(3) . . ?
C25 C22 C21 119.4(3) 2_556 . ?
C25 C23 C22 119.2(3) . . ?
C25 C23 C24 120.4(3) . . ?
C22 C23 C24 120.3(3) . . ?
C23 C24 H24A 109.5 . . ?
C23 C24 H24B 109.5 . . ?
H24A C24 H24B 109.5 . . ?
C23 C24 H24C 109.5 . . ?
H24A C24 H24C 109.5 . . ?
H24B C24 H24C 109.5 . . ?
C23 C25 C22 119.9(3) . 2_556 ?
C23 C25 C26 119.6(3) . . ?
C22 C25 C26 120.5(3) 2_556 . ?
C25 C26 H26A 109.5 . . ?
C25 C26 H26B 109.5 . . ?
H26A C26 H26B 109.5 . . ?
C25 C26 H26C 109.5 . . ?
H26A C26 H26C 109.5 . . ?
H26B C26 H26C 109.5 . . ?
C11 O11 Li1 125.7(3) . 6_566 ?
C11 O12 Li1 136.3(3) . . ?
C18 O13 H13A 109.5 . . ?
C18 O14 Li1 138.6(3) . 4 ?
C16 O15 C21 117.6(2) . . ?
C1SA C1S O1S 70.1(15) . . ?
C1SA C1S N1S 78.4(15) . . ?
O1S C1S N1S 136.8(15) . . ?
C1SA C1S O1SA 55.7(16) . . ?
O1S C1S O1SA 14.9(15) . . ?
N1S C1S O1SA 128.0(14) . . ?
C1SA C1S N1SA 71.3(16) . . ?
O1S C1S N1SA 86.5(12) . . ?
N1S C1S N1SA 55.2(8) . . ?
O1SA C1S N1SA 85.5(13) . . ?
C1S C1SA O1SA 82.8(19) . . ?
C1S C1SA O1S 60.2(14) . . ?
O1SA C1SA O1S 23.0(13) . . ?
C1S C1SA N1S 60.6(16) . . ?
O1SA C1SA N1S 136(2) . . ?
O1S C1SA N1S 114(2) . . ?
C1S C1SA N1SA 77.2(18) . . ?
O1SA C1SA N1SA 95.6(19) . . ?
O1S C1SA N1SA 86.3(16) . . ?
N1S C1SA N1SA 55.1(10) . . ?
N1S C3S C3S 177.1(11) . 2_654 ?
N1SA C2S N1S 70.9(10) . . ?
C1S N1S C2S 129.8(13) . . ?
C1S N1S C1SA 41.0(9) . . ?
C2S N1S C1SA 110.1(13) . . ?
C1S N1S N1SA 80.2(9) . . ?
C2S N1S N1SA 49.6(8) . . ?
C1SA N1S N1SA 72.9(12) . . ?
C1S N1S C3S 120.3(12) . . ?
C2S N1S C3S 104.3(9) . . ?
C1SA N1S C3S 142.6(12) . . ?
N1SA N1S C3S 143.8(9) . . ?
C2S N1SA C3SA 137.1(16) . . ?
C2S N1SA N1S 59.5(10) . . ?
C3SA N1SA N1S 162.1(14) . . ?
C2S N1SA C1SA 100.7(15) . . ?
C3SA N1SA C1SA 118.2(12) . . ?
N1S N1SA C1SA 52.0(10) . . ?
C2S N1SA C1S 104.1(13) . . ?
C3SA N1SA C1S 118.4(11) . . ?
N1S N1SA C1S 44.6(6) . . ?
C1SA N1SA C1S 31.5(8) . . ?
C1S O1S C1SA 49.7(12) . . ?
C1S O1S Li1 143.3(12) . . ?
C1SA O1S Li1 162.1(15) . . ?
C1SA O1SA C1S 41.5(13) . . ?
C1SA O1SA Li1 157(2) . . ?
C1S O1SA Li1 115.9(14) . . ?

loop_
_geom_bond_atom_site_label_1
_geom_bond_atom_site_label_2
_geom_bond_distance
_geom_bond_site_symmetry_2
_geom_bond_publ_flag
Li1 O12 1.888(6) . ?
Li1 O1S 1.907(17) . ?
Li1 O14 1.924(7) 4_545 ?
Li1 O11 1.978(7) 6_565 ?
Li1 O1SA 1.92(3) . ?
C11 O12 1.234(4) . ?
C11 O11 1.273(4) . ?
C11 C12 1.505(4) . ?
C12 C13 1.379(4) . ?
C12 C17 1.389(4) . ?
C13 C14 1.395(4) . ?
C13 H13 0.9300 . ?
C14 C15 1.384(4) . ?
C14 C18 1.486(4) . ?
C15 C16 1.371(4) . ?
C15 H15 0.9300 . ?
C16 O15 1.369(4) . ?
C16 C17 1.393(4) . ?
C17 H17 0.9300 . ?
C18 O14 1.223(4) . ?
C18 O13 1.304(4) . ?
C21 O15 1.425(4) . ?
C21 C22 1.506(4) . ?
C21 H21A 0.9700 . ?
C21 H21B 0.9700 . ?
C22 C23 1.394(5) . ?
C22 C25 1.397(5) 2_556 ?
C23 C25 1.392(4) . ?
C23 C24 1.515(5) . ?
C24 H24A 0.9600 . ?
C24 H24B 0.9600 . ?
C24 H24C 0.9600 . ?
C25 C26 1.529(5) . ?
C26 H26A 0.9600 . ?
C26 H26B 0.9600 . ?
C26 H26C 0.9600 . ?
O13 H13A 0.8200 . ?
C1S C1SA 0.99(2) . ?
C1S O1S 1.126(16) . ?
C1S N1S 1.315(12) . ?
C1S O1SA 1.48(2) . ?
C1S N1SA 1.846(19) . ?
C1SA O1SA 1.23(3) . ?
C1SA O1S 1.22(2) . ?
C1SA N1S 1.48(2) . ?
C1SA N1SA 1.79(3) . ?
C3S N1S 1.556(16) . ?
C3S C3S 1.99(3) 2_654 ?
C3SA N1SA 1.40(2) . ?
C2S N1SA 1.240(16) . ?
C2S N1S 1.402(15) . ?
N1S N1SA 1.538(19) . ?
